data_1568118
loop_
_publ_author_name
'Karges, Johannes'
'Giardini, Miriam A.'
'Blacque, Olivier'
'Woodworth, Brendon'
'Siqueira-Neto, Jair L'
'Cohen, Seth M.'

_publ_section_title
;
 Enantioselective inhibition of the SARS-CoV-2 main protease with
 rhenium(i) picolinic acid complexes.
;
_journal_issue 3
_journal_name_full 'Chemical science'
_journal_page_first 711
_journal_page_last 720
_journal_paper_doi 10.1039/d2sc05473f
_journal_volume 14
_journal_year 2023
_chemical_formula_moiety '2(C10 H5 N2 O6 Re), 3(H2 O)'
_chemical_formula_sum 'C20 H16 N4 O15 Re2'
_chemical_formula_weight 924.77
_space_group_crystal_system triclinic
_space_group_IT_number 2
_space_group_name_Hall '-P 1'
_space_group_name_H-M_alt 'P -1'
_atom_sites_solution_hydrogens mixed
_atom_sites_solution_primary dual
_audit_creation_date 2021-03-24
_audit_creation_method
;
Olex2 1.3
(compiled 2020.11.12 svn.r5f609507 for OlexSys, GUI svn.r6272)
;
_audit_update_record
;
2022-09-06 deposited with the CCDC.	2022-12-13 downloaded from the CCDC.
;
_cell_angle_alpha 101.726(2)
_cell_angle_beta 111.100(3)
_cell_angle_gamma 109.637(3)
_cell_formula_units_Z 2
_cell_length_a 10.9380(3)
_cell_length_b 11.4782(3)
_cell_length_c 12.8234(3)
_cell_measurement_reflns_used 18113
_cell_measurement_temperature 160(1)
_cell_measurement_theta_max 76.3200
_cell_measurement_theta_min 3.9420
_cell_volume 1314.84(8)
_computing_cell_refinement 'CrysAlisPro 1.171.40.68a (Rigaku OD, 2019)'
_computing_data_collection 'CrysAlisPro 1.171.40.68a (Rigaku OD, 2019)'
_computing_data_reduction 'CrysAlisPro 1.171.40.68a (Rigaku OD, 2019)'
_computing_molecular_graphics 'Olex2 1.3 (Dolomanov et al., 2009)'
_computing_publication_material 'Olex2 1.3 (Dolomanov et al., 2009)'
_computing_structure_refinement 'SHELXL (Sheldrick, 2015b)'
_computing_structure_solution 'SHELXT (Sheldrick, 2015a)'
_diffrn_ambient_environment N~2~
_diffrn_ambient_temperature 160(1)
_diffrn_detector 'CCD plate'
_diffrn_detector_area_resol_mean 10.3801
_diffrn_detector_type Atlas
_diffrn_measured_fraction_theta_full 0.999
_diffrn_measured_fraction_theta_max 0.994
_diffrn_measurement_details
;
List of Runs (angles in degrees, time in seconds):

  # Type    Start    End  Width  t~exp~   \w     \q     \k     \f   Frames
#--------------------------------------------------------------------------
  1  \w    -69.00  27.00   0.80    1.00    --  -42.61  57.00-180.00  120
  2  \w    -74.00  30.00   0.80    1.00    --  -42.61  77.00 -60.00  130
  3  \w   -113.00 -17.00   0.80    1.00    --  -42.61 -57.00  30.00  120
  4  \w     10.00  42.00   0.80    1.00    --   42.61  81.00   4.31   40
  5  \w     11.00  40.60   0.80    1.00    --   42.61  77.00-145.88   37
  6  \w    -21.00  73.40   0.80    1.00    --   42.61 -77.00 -90.00  118
  7  \w     30.00 106.00   0.80    2.00    --  111.00 -94.00-150.00   95
  8  \w     41.00 138.60   0.80    2.00    --  111.00 -61.00 -60.00  122
  9  \w     36.00 108.00   0.80    2.00    --  111.00-111.00 120.00   90
 10  \w    104.00 177.60   0.80    2.00    --  111.00 111.00-120.00   92
 11  \w    104.00 177.60   0.80    2.00    --  111.00 111.00   0.00   92
 12  \w     36.00 108.00   0.80    2.00    --  111.00-111.00 -30.00   90
 13  \w     87.00 177.40   0.80    2.00    --  111.00  30.00-120.00  113
 14  \w     30.00 106.00   0.80    2.00    --  111.00 -94.00 -90.00   95
 15  \w     36.00 108.00   0.80    2.00    --  111.00-111.00-150.00   90
 16  \w     36.00 134.40   0.80    2.00    --  111.00 -30.00 -90.00  123
 17  \w     36.00 108.00   0.80    2.00    --  111.00-111.00  30.00   90
 18  \w     36.00 108.00   0.80    2.00    --  111.00-111.00  90.00   90
 19  \w    104.00 177.60   0.80    2.00    --  111.00 111.00 -90.00   92
 20  \w     36.00 134.40   0.80    2.00    --  111.00 -30.00-180.00  123
 21  \w     30.00 106.00   0.80    2.00    --  111.00 -94.00 150.00   95
 22  \w    103.00 177.40   0.80    2.00    --  111.00  77.00 120.00   93
 23  \w     87.00 177.40   0.80    2.00    --  111.00  45.00 -90.00  113
 24  \w     37.00 141.00   0.80    2.00    --  111.00 -77.00 -90.00  130
 25  \w    103.00 177.40   0.80    2.00    --  111.00  77.00  30.00   93
 26  \w     30.00 106.00   0.80    2.00    --  111.00 -94.00-120.00   95
 27  \w    104.00 177.60   0.80    2.00    --  111.00 111.00-150.00   92
 28  \w     87.00 177.40   0.80    2.00    --  111.00  30.00-180.00  113
 29  \w   -116.00 -20.00   0.80    1.00    --  -42.61 -37.00 -90.00  120
 30  \w   -113.00 -17.00   0.80    1.00    --  -42.61 -57.00 120.00  120
 31  \w    -65.00  29.40   0.80    1.00    --  -42.61  37.00  90.00  118
 32  \w     10.00  42.00   0.80    1.00    --   42.61  80.00  54.70   40
 33  \w     11.00  40.60   0.80    1.00    --   42.61  79.00-109.67   37
 34  \w     10.00  42.00   0.80    1.00    --   42.61  81.00 156.05   40
 35  \w     11.00  40.60   0.80    1.00    --   42.61  78.00 -67.33   37
 36  \w     83.00 177.40   0.80    2.00    --  111.00  64.00-172.63  118
 37  \w     83.00 177.40   0.80    2.00    --  111.00  61.00 120.00  118
 38  \w     83.00 177.40   0.80    2.00    --  111.00  61.00  30.00  118
 39  \w     83.00 177.40   0.80    2.00    --  111.00  61.00 -60.00  118
 40  \w     83.00 177.40   0.80    2.00    --  111.00  61.00  90.00  118
 41  \w     87.00 177.40   0.80    2.00    --  111.00  30.00   0.00  113
;
_diffrn_measurement_device 'four-circle diffractometer'
_diffrn_measurement_device_type 'SuperNova, Dual, Cu at home/near, Atlas'
_diffrn_measurement_method '\w scans'
_diffrn_orient_matrix_type 'CrysAlisPro convention (1999,Acta A55,543-557)'
_diffrn_orient_matrix_UB_11 0.1095121000
_diffrn_orient_matrix_UB_12 -0.0444858000
_diffrn_orient_matrix_UB_13 0.0732184000
_diffrn_orient_matrix_UB_21 -0.0982860000
_diffrn_orient_matrix_UB_22 -0.1440475000
_diffrn_orient_matrix_UB_23 -0.0913758000
_diffrn_orient_matrix_UB_31 0.0828264000
_diffrn_orient_matrix_UB_32 0.0279166000
_diffrn_orient_matrix_UB_33 -0.0740573000
_diffrn_radiation_monochromator mirror
_diffrn_radiation_probe x-ray
_diffrn_radiation_type 'Cu K\a'
_diffrn_radiation_wavelength 1.54184
_diffrn_reflns_av_R_equivalents 0.0236
_diffrn_reflns_av_unetI/netI 0.0140
_diffrn_reflns_Laue_measured_fraction_full 0.999
_diffrn_reflns_Laue_measured_fraction_max 0.994
_diffrn_reflns_limit_h_max 13
_diffrn_reflns_limit_h_min -13
_diffrn_reflns_limit_k_max 14
_diffrn_reflns_limit_k_min -14
_diffrn_reflns_limit_l_max 15
_diffrn_reflns_limit_l_min -15
_diffrn_reflns_number 23312
_diffrn_reflns_point_group_measured_fraction_full 0.999
_diffrn_reflns_point_group_measured_fraction_max 0.994
_diffrn_reflns_theta_full 67.684
_diffrn_reflns_theta_max 74.495
_diffrn_reflns_theta_min 3.976
_diffrn_source 'micro-focus sealed X-ray tube'
_diffrn_source_type 'SuperNova (Cu) X-ray Source'
_exptl_absorpt_coefficient_mu 18.475
_exptl_absorpt_correction_T_max 0.461
_exptl_absorpt_correction_T_min 0.070
_exptl_absorpt_correction_type analytical
_exptl_absorpt_process_details
;
CrysAlisPro 1.171.40.68a (Rigaku Oxford Diffraction, 2019)
Analytical numeric absorption correction using a multifaceted crystal
model based on expressions derived by R.C. Clark & J.S. Reid.
(Clark, R. C. & Reid, J. S. (1995). Acta Cryst. A51, 887-897)
Empirical absorption correction using spherical harmonics,
 implemented in SCALE3 ABSPACK scaling algorithm.
;
_exptl_crystal_colour yellow
_exptl_crystal_density_diffrn 2.336
_exptl_crystal_description plate
_exptl_crystal_F_000 868
_exptl_crystal_size_max 0.34
_exptl_crystal_size_mid 0.13
_exptl_crystal_size_min 0.05
_refine_diff_density_max 1.200
_refine_diff_density_min -0.946
_refine_diff_density_rms 0.139
_refine_ls_extinction_coef 0.00164(5)
_refine_ls_extinction_expression Fc^*^=kFc[1+0.001xFc^2^\l^3^/sin(2\q)]^-1/4^
_refine_ls_extinction_method 'SHELXL-2018/3 (Sheldrick 2018)'
_refine_ls_goodness_of_fit_ref 1.135
_refine_ls_hydrogen_treatment mixed
_refine_ls_matrix_type full
_refine_ls_number_parameters 401
_refine_ls_number_reflns 5341
_refine_ls_number_restraints 8
_refine_ls_restrained_S_all 1.134
_refine_ls_R_factor_all 0.0201
_refine_ls_R_factor_gt 0.0198
_refine_ls_shift/su_max 0.003
_refine_ls_shift/su_mean 0.000
_refine_ls_structure_factor_coef Fsqd
_refine_ls_weighting_details 'w=1/[\s^2^(Fo^2^)+(0.0358P)^2^+0.7159P] where P=(Fo^2^+2Fc^2^)/3'
_refine_ls_weighting_scheme calc
_refine_ls_wR_factor_gt 0.0563
_refine_ls_wR_factor_ref 0.0566
_reflns_Friedel_coverage 0.000
_reflns_number_gt 5213
_reflns_number_total 5341
_reflns_threshold_expression 'I > 2\s(I)'
_cod_data_source_file d2sc05473f2.cif
_cod_data_source_block 26
_cod_depositor_comments 'Adding full bibliography for 1568094--1568122.cif.'
_cod_original_cell_volume 1314.84(7)
_cod_database_code 1568118
_shelx_shelxl_version_number 2018/3
_shelx_space_group_comment
;
The symmetry employed for this shelxl refinement is uniquely defined
by the following loop, which should always be used as a source of
symmetry information in preference to the above space-group names.
They are only intended as comments.
;
_shelx_estimated_absorpt_t_max 0.459
_shelx_estimated_absorpt_t_min 0.062
_olex2_refinement_description
;
1. Fixed Uiso
 At 1.2 times of:
  All C(H) groups
 At 1.5 times of:
  All C(H,H,H,H) groups, All O(H,H) groups
2. Restrained distances
 O10-H10A = O10-H10B = O4-H4B = O4-H4A
 0.82 with sigma of 0.01
 O14-H14B = O14-H14A = O15-H15B = O15-H15A
 0.82 with sigma of 0.01
3.a Aromatic/amide H refined with riding coordinates:
 C4(H4), C6(H6), C7(H7), C14(H14), C16(H16), C17(H17)
;

loop_
_space_group_symop_operation_xyz
'x, y, z'
'-x, -y, -z'

loop_
_atom_site_label
_atom_site_type_symbol
_atom_site_fract_x
_atom_site_fract_y
_atom_site_fract_z
_atom_site_U_iso_or_equiv
_atom_site_adp_type
_atom_site_occupancy
_atom_site_site_symmetry_order
_atom_site_calc_flag
_atom_site_refinement_flags_posn
_atom_site_refinement_flags_adp
_atom_site_refinement_flags_occupancy
_atom_site_disorder_assembly
_atom_site_disorder_group
C1 C 0.6253(3) 0.8902(3) 0.9655(3) 0.0203(6) Uani 1 1 d . . . . .
C2 C 0.5204(3) 0.6880(3) 0.7595(3) 0.0149(5) Uani 1 1 d . . . . .
C3 C 0.5773(3) 0.6457(3) 0.9589(2) 0.0170(5) Uani 1 1 d . . . . .
C4 C 0.2068(3) 0.4344(2) 0.6902(2) 0.0140(5) Uani 1 1 d . . . . .
H4 H 0.257415 0.447231 0.643695 0.017 Uiso 1 1 calc R U . . .
C5 C 0.0839(3) 0.3145(3) 0.6488(2) 0.0160(5) Uani 1 1 d . . . . .
C6 C 0.0070(3) 0.2936(3) 0.7150(2) 0.0165(5) Uani 1 1 d . . . . .
H6 H -0.076664 0.211718 0.688223 0.020 Uiso 1 1 calc R U . . .
C7 C 0.0569(3) 0.3966(3) 0.8214(2) 0.0157(5) Uani 1 1 d . . . . .
H7 H 0.007003 0.386614 0.868647 0.019 Uiso 1 1 calc R U . . .
C8 C 0.1799(3) 0.5137(2) 0.8579(2) 0.0108(4) Uani 1 1 d . . . . .
C9 C 0.2431(3) 0.6310(2) 0.9729(2) 0.0132(5) Uani 1 1 d . . . . .
C10 C 0.0419(3) 0.2143(3) 0.5354(3) 0.0242(6) Uani 1 1 d . . . . .
H4A H 0.349(4) 0.8680(13) 0.795(4) 0.036 Uiso 1 1 d D U . . .
H4B H 0.276(4) 0.754(4) 0.7078(12) 0.036 Uiso 1 1 d D U . . .
H10A H 0.671(4) 0.1374(12) 0.716(4) 0.036 Uiso 1 1 d D U . . .
H10B H 0.730(4) 0.255(4) 0.8012(13) 0.036 Uiso 1 1 d D U . . .
C11 C 0.3780(3) 0.0942(3) 0.5513(3) 0.0174(5) Uani 1 1 d . . . . .
C12 C 0.4722(3) 0.3020(3) 0.7397(3) 0.0157(5) Uani 1 1 d . . . . .
C13 C 0.4096(3) 0.3325(3) 0.5349(2) 0.0164(5) Uani 1 1 d . . . . .
C14 C 0.7858(3) 0.5598(3) 0.7991(2) 0.0143(5) Uani 1 1 d . . . . .
H14 H 0.735525 0.551391 0.846143 0.017 Uiso 1 1 calc R U . . .
C15 C 0.9105(3) 0.6764(2) 0.8376(2) 0.0156(5) Uani 1 1 d . . . . .
C16 C 0.9869(3) 0.6919(3) 0.7707(2) 0.0166(5) Uani 1 1 d . . . . .
H16 H 1.071822 0.772046 0.795901 0.020 Uiso 1 1 calc R U . . .
C17 C 0.9338(3) 0.5854(3) 0.6655(2) 0.0154(5) Uani 1 1 d . . . . .
H17 H 0.982933 0.591076 0.617504 0.019 Uiso 1 1 calc R U . . .
C18 C 0.8096(3) 0.4718(2) 0.6320(2) 0.0111(4) Uani 1 1 d . . . . .
C19 C 0.7441(3) 0.3508(2) 0.5192(2) 0.0122(4) Uani 1 1 d . . . . .
C20 C 0.9574(4) 0.7802(3) 0.9499(3) 0.0274(6) Uani 1 1 d . . . . .
N1 N 0.2559(2) 0.5324(2) 0.7940(2) 0.0110(4) Uani 1 1 d . . . . .
N2 N 0.0175(4) 0.1429(3) 0.4481(3) 0.0392(7) Uani 1 1 d . . . . .
N3 N 0.7344(2) 0.4586(2) 0.6970(2) 0.0109(4) Uani 1 1 d . . . . .
N4 N 0.9884(4) 0.8556(3) 1.0373(3) 0.0428(8) Uani 1 1 d . . . . .
O1 O 0.7254(2) 0.9904(2) 1.0201(2) 0.0354(5) Uani 1 1 d . . . . .
O2 O 0.5591(2) 0.6645(2) 0.68847(19) 0.0265(4) Uani 1 1 d . . . . .
O3 O 0.6541(2) 0.6029(2) 1.00243(19) 0.0255(4) Uani 1 1 d . . . . .
O4 O 0.3036(2) 0.78842(19) 0.77950(18) 0.0142(4) Uani 1 1 d D . . . .
O5 O 0.1835(2) 0.62273(19) 1.03791(16) 0.0178(4) Uani 1 1 d . . . . .
O6 O 0.3560(2) 0.73126(19) 0.99240(17) 0.0148(4) Uani 1 1 d . . . . .
O7 O 0.2830(2) -0.0096(2) 0.50842(19) 0.0298(5) Uani 1 1 d . . . . .
O8 O 0.4258(3) 0.3212(2) 0.8061(2) 0.0293(5) Uani 1 1 d . . . . .
O9 O 0.3317(2) 0.3725(2) 0.48812(18) 0.0250(4) Uani 1 1 d . . . . .
O10 O 0.7050(2) 0.21793(19) 0.73055(17) 0.0134(4) Uani 1 1 d D . . . .
O11 O 0.8023(2) 0.35753(19) 0.45309(17) 0.0183(4) Uani 1 1 d . . . . .
O12 O 0.6325(2) 0.25112(19) 0.50325(17) 0.0141(4) Uani 1 1 d . . . . .
O13 O 0.5364(2) 0.96812(17) 1.18852(16) 0.0283(4) Uani 1 1 d . . . . .
H13A H 0.479(3) 0.986(3) 1.218(3) 0.042 Uiso 1 1 d . U . . .
H13B H 0.488(4) 0.898(4) 1.131(3) 0.042 Uiso 1 1 d . U . . .
O14 O 0.61789(19) 0.96178(16) 0.69785(14) 0.0227(3) Uani 1 1 d D . . . .
H14A H 0.540(2) 0.904(3) 0.640(2) 0.034 Uiso 1 1 d D U . . .
H14B H 0.686(2) 0.941(3) 0.708(3) 0.034 Uiso 1 1 d D U . . .
O15 O 0.8668(2) 0.9298(3) 0.73322(19) 0.0493(6) Uani 1 1 d D . . . .
H15A H 0.911(4) 0.934(5) 0.692(3) 0.074 Uiso 1 1 d D U . . .
H15B H 0.937(3) 0.992(3) 0.794(2) 0.074 Uiso 1 1 d D U . . .
Re1 Re 0.45589(2) 0.71761(2) 0.87707(2) 0.01041(6) Uani 1 1 d . . . . .
Re2 Re 0.53922(2) 0.27118(2) 0.62403(2) 0.00977(6) Uani 1 1 d . . . . .

loop_
_atom_site_aniso_label
_atom_site_aniso_U_11
_atom_site_aniso_U_22
_atom_site_aniso_U_33
_atom_site_aniso_U_23
_atom_site_aniso_U_13
_atom_site_aniso_U_12
C1 0.0187(12) 0.0203(13) 0.0190(12) 0.0024(10) 0.0105(10) 0.0064(11)
C2 0.0173(13) 0.0159(12) 0.0167(12) 0.0083(10) 0.0118(10) 0.0075(10)
C3 0.0189(12) 0.0215(12) 0.0136(12) 0.0065(9) 0.0123(10) 0.0074(10)
C4 0.0165(12) 0.0138(11) 0.0114(11) 0.0023(9) 0.0078(9) 0.0066(10)
C5 0.0171(12) 0.0156(11) 0.0134(11) 0.0031(9) 0.0076(9) 0.0061(10)
C6 0.0131(11) 0.0159(12) 0.0176(12) 0.0058(9) 0.0073(9) 0.0034(9)
C7 0.0141(11) 0.0190(12) 0.0149(12) 0.0072(9) 0.0079(9) 0.0066(10)
C8 0.0101(10) 0.0126(10) 0.0092(10) 0.0049(8) 0.0042(8) 0.0043(9)
C9 0.0131(11) 0.0180(11) 0.0084(10) 0.0044(9) 0.0042(8) 0.0082(9)
C10 0.0240(14) 0.0194(13) 0.0234(14) 0.0021(11) 0.0137(11) 0.0041(11)
C11 0.0175(12) 0.0173(12) 0.0153(11) 0.0038(9) 0.0090(10) 0.0053(10)
C12 0.0181(13) 0.0189(12) 0.0141(12) 0.0074(10) 0.0100(10) 0.0092(10)
C13 0.0180(12) 0.0204(12) 0.0128(11) 0.0050(9) 0.0108(10) 0.0073(10)
C14 0.0182(12) 0.0140(11) 0.0111(11) 0.0022(9) 0.0078(9) 0.0077(10)
C15 0.0171(12) 0.0143(11) 0.0136(11) 0.0032(10) 0.0082(10) 0.0052(10)
C16 0.0138(11) 0.0162(12) 0.0166(12) 0.0052(9) 0.0061(9) 0.0048(9)
C17 0.0142(11) 0.0181(11) 0.0164(12) 0.0084(9) 0.0087(9) 0.0069(9)
C18 0.0129(11) 0.0123(10) 0.0090(10) 0.0046(8) 0.0050(8) 0.0065(9)
C19 0.0109(10) 0.0158(11) 0.0095(10) 0.0051(8) 0.0040(8) 0.0060(9)
C20 0.0281(15) 0.0202(14) 0.0256(15) 0.0014(12) 0.0144(12) 0.0035(12)
N1 0.0113(10) 0.0105(9) 0.0085(9) 0.0019(8) 0.0045(8) 0.0030(8)
N2 0.0404(16) 0.0270(14) 0.0334(15) -0.0048(12) 0.0221(13) 0.0007(12)
N3 0.0100(9) 0.0102(9) 0.0096(9) 0.0027(7) 0.0040(7) 0.0026(8)
N4 0.0462(17) 0.0276(14) 0.0334(16) -0.0073(12) 0.0226(14) -0.0001(13)
O1 0.0218(10) 0.0241(10) 0.0374(12) -0.0026(9) 0.0113(9) -0.0039(8)
O2 0.0367(11) 0.0360(11) 0.0249(10) 0.0157(9) 0.0236(9) 0.0234(9)
O3 0.0285(10) 0.0402(11) 0.0225(9) 0.0186(8) 0.0146(8) 0.0244(9)
O4 0.0150(9) 0.0133(8) 0.0146(8) 0.0047(7) 0.0072(7) 0.0067(7)
O5 0.0163(8) 0.0217(9) 0.0123(8) 0.0019(7) 0.0102(7) 0.0040(7)
O6 0.0153(9) 0.0158(8) 0.0101(8) 0.0021(7) 0.0073(7) 0.0037(7)
O7 0.0232(9) 0.0205(10) 0.0292(10) 0.0019(8) 0.0101(8) -0.0016(8)
O8 0.0375(12) 0.0456(12) 0.0232(10) 0.0160(9) 0.0228(9) 0.0270(10)
O9 0.0281(10) 0.0399(11) 0.0211(9) 0.0173(8) 0.0138(8) 0.0245(9)
O10 0.0145(9) 0.0135(8) 0.0128(8) 0.0049(7) 0.0061(7) 0.0071(7)
O11 0.0174(8) 0.0225(9) 0.0130(8) 0.0028(7) 0.0110(7) 0.0047(7)
O12 0.0158(8) 0.0153(8) 0.0092(8) 0.0023(6) 0.0064(7) 0.0054(7)
O13 0.0373(10) 0.0150(8) 0.0253(9) 0.0016(7) 0.0180(8) 0.0034(8)
O14 0.0288(9) 0.0157(8) 0.0185(8) 0.0025(6) 0.0106(7) 0.0071(7)
O15 0.0357(11) 0.0573(15) 0.0313(11) -0.0109(10) 0.0067(9) 0.0205(11)
Re1 0.01001(8) 0.01161(8) 0.00868(8) 0.00266(5) 0.00545(5) 0.00329(5)
Re2 0.00994(8) 0.01094(8) 0.00780(8) 0.00255(5) 0.00489(5) 0.00368(5)

loop_
_atom_type_symbol
_atom_type_description
_atom_type_scat_dispersion_real
_atom_type_scat_dispersion_imag
_atom_type_scat_source
C C 0.0181 0.0091 'International Tables Vol C Tables 4.2.6.8 and 6.1.1.4'
H H 0.0000 0.0000 'International Tables Vol C Tables 4.2.6.8 and 6.1.1.4'
N N 0.0311 0.0180 'International Tables Vol C Tables 4.2.6.8 and 6.1.1.4'
O O 0.0492 0.0322 'International Tables Vol C Tables 4.2.6.8 and 6.1.1.4'
Re Re -5.2083 5.8923 'International Tables Vol C Tables 4.2.6.8 and 6.1.1.4'

loop_
_exptl_crystal_face_index_h
_exptl_crystal_face_index_k
_exptl_crystal_face_index_l
_exptl_crystal_face_perp_dist
0 1 0 0.0301
0 -1 0 0.0201
5 -2 0 0.0753
-5 2 0 0.0553
2 2 -5 0.1424
2 -3 5 0.0884

loop_
_geom_angle_atom_site_label_1
_geom_angle_atom_site_label_2
_geom_angle_atom_site_label_3
_geom_angle
_geom_angle_site_symmetry_1
_geom_angle_site_symmetry_3
_geom_angle_publ_flag
O1 C1 Re1 178.1(3) . . ?
O2 C2 Re1 176.9(2) . . ?
O3 C3 Re1 175.2(2) . . ?
C5 C4 H4 119.1 . . ?
N1 C4 H4 119.1 . . ?
N1 C4 C5 121.8(2) . . ?
C4 C5 C6 120.2(2) . . ?
C4 C5 C10 116.9(2) . . ?
C6 C5 C10 122.9(3) . . ?
C5 C6 H6 121.1 . . ?
C7 C6 C5 117.7(2) . . ?
C7 C6 H6 121.1 . . ?
C6 C7 H7 120.3 . . ?
C8 C7 C6 119.4(2) . . ?
C8 C7 H7 120.3 . . ?
C7 C8 C9 123.2(2) . . ?
N1 C8 C7 122.5(2) . . ?
N1 C8 C9 114.3(2) . . ?
O5 C9 C8 119.1(2) . . ?
O5 C9 O6 125.9(2) . . ?
O6 C9 C8 115.0(2) . . ?
N2 C10 C5 175.4(3) . . ?
O7 C11 Re2 179.8(3) . . ?
O8 C12 Re2 176.7(3) . . ?
O9 C13 Re2 175.7(2) . . ?
C15 C14 H14 119.3 . . ?
N3 C14 H14 119.3 . . ?
N3 C14 C15 121.5(2) . . ?
C14 C15 C16 120.7(2) . . ?
C14 C15 C20 117.2(2) . . ?
C16 C15 C20 122.1(2) . . ?
C15 C16 H16 121.3 . . ?
C15 C16 C17 117.4(2) . . ?
C17 C16 H16 121.3 . . ?
C16 C17 H17 120.4 . . ?
C18 C17 C16 119.2(2) . . ?
C18 C17 H17 120.4 . . ?
C17 C18 C19 122.9(2) . . ?
N3 C18 C17 122.9(2) . . ?
N3 C18 C19 114.2(2) . . ?
O11 C19 C18 118.0(2) . . ?
O11 C19 O12 126.5(2) . . ?
O12 C19 C18 115.5(2) . . ?
N4 C20 C15 176.4(4) . . ?
C4 N1 C8 118.3(2) . . ?
C4 N1 Re1 125.80(18) . . ?
C8 N1 Re1 115.77(16) . . ?
C14 N3 C18 118.3(2) . . ?
C14 N3 Re2 125.64(18) . . ?
C18 N3 Re2 116.06(17) . . ?
H4A O4 H4B 104(4) . . ?
Re1 O4 H4A 109(3) . . ?
Re1 O4 H4B 108(3) . . ?
C9 O6 Re1 119.79(16) . . ?
H10A O10 H10B 107(4) . . ?
Re2 O10 H10A 111(3) . . ?
Re2 O10 H10B 108(3) . . ?
C19 O12 Re2 119.20(16) . . ?
H13A O13 H13B 110(3) . . ?
H14A O14 H14B 112(3) . . ?
H15A O15 H15B 95(4) . . ?
C1 Re1 N1 172.57(10) . . ?
C1 Re1 O4 96.23(10) . . ?
C1 Re1 O6 98.01(10) . . ?
C2 Re1 C1 88.94(13) . . ?
C2 Re1 C3 85.93(12) . . ?
C2 Re1 N1 98.39(10) . . ?
C2 Re1 O4 95.10(10) . . ?
C2 Re1 O6 172.63(10) . . ?
C3 Re1 C1 87.32(12) . . ?
C3 Re1 N1 94.39(10) . . ?
C3 Re1 O4 176.31(9) . . ?
C3 Re1 O6 96.78(10) . . ?
N1 Re1 O4 81.96(8) . . ?
O6 Re1 N1 74.62(8) . . ?
O6 Re1 O4 81.78(8) . . ?
C11 Re2 N3 172.84(10) . . ?
C11 Re2 O10 95.80(10) . . ?
C11 Re2 O12 98.99(10) . . ?
C12 Re2 C11 85.72(12) . . ?
C12 Re2 C13 85.87(12) . . ?
C12 Re2 N3 100.46(11) . . ?
C12 Re2 O10 95.59(10) . . ?
C12 Re2 O12 175.10(9) . . ?
C13 Re2 C11 89.30(12) . . ?
C13 Re2 N3 94.72(10) . . ?
C13 Re2 O10 174.79(9) . . ?
C13 Re2 O12 95.49(10) . . ?
N3 Re2 O10 80.10(8) . . ?
O12 Re2 N3 74.76(8) . . ?
O12 Re2 O10 82.64(7) . . ?

loop_
_geom_bond_atom_site_label_1
_geom_bond_atom_site_label_2
_geom_bond_distance
_geom_bond_site_symmetry_2
_geom_bond_publ_flag
C1 O1 1.134(4) . ?
C1 Re1 1.937(3) . ?
C2 O2 1.156(4) . ?
C2 Re1 1.899(3) . ?
C3 O3 1.145(4) . ?
C3 Re1 1.905(3) . ?
C4 H4 0.9500 . ?
C4 C5 1.389(4) . ?
C4 N1 1.340(3) . ?
C5 C6 1.395(4) . ?
C5 C10 1.460(4) . ?
C6 H6 0.9500 . ?
C6 C7 1.390(4) . ?
C7 H7 0.9500 . ?
C7 C8 1.382(4) . ?
C8 C9 1.516(3) . ?
C8 N1 1.361(3) . ?
C9 O5 1.229(3) . ?
C9 O6 1.271(3) . ?
C10 N2 1.123(4) . ?
C11 O7 1.136(4) . ?
C11 Re2 1.935(3) . ?
C12 O8 1.158(4) . ?
C12 Re2 1.899(3) . ?
C13 O9 1.142(4) . ?
C13 Re2 1.909(3) . ?
C14 H14 0.9500 . ?
C14 C15 1.384(4) . ?
C14 N3 1.339(3) . ?
C15 C16 1.394(4) . ?
C15 C20 1.455(4) . ?
C16 H16 0.9500 . ?
C16 C17 1.393(4) . ?
C17 H17 0.9500 . ?
C17 C18 1.375(4) . ?
C18 C19 1.517(3) . ?
C18 N3 1.361(3) . ?
C19 O11 1.230(3) . ?
C19 O12 1.275(3) . ?
C20 N4 1.120(4) . ?
N1 Re1 2.171(2) . ?
N3 Re2 2.172(2) . ?
O4 H4A 0.820(10) . ?
O4 H4B 0.817(10) . ?
O4 Re1 2.1960(19) . ?
O6 Re1 2.1427(19) . ?
O10 H10A 0.822(10) . ?
O10 H10B 0.814(10) . ?
O10 Re2 2.1973(19) . ?
O12 Re2 2.155(2) . ?
O13 H13A 0.90(3) . ?
O13 H13B 0.82(4) . ?
O14 H14A 0.825(10) . ?
O14 H14B 0.827(10) . ?
O15 H15A 0.828(10) . ?
O15 H15B 0.828(10) . ?

loop_
_geom_hbond_atom_site_label_D
_geom_hbond_atom_site_label_H
_geom_hbond_atom_site_label_A
_geom_hbond_distance_DH
_geom_hbond_distance_HA
_geom_hbond_distance_DA
_geom_hbond_angle_DHA
_geom_hbond_site_symmetry_A
_geom_hbond_publ_flag
O4 H4A O13 0.820(10) 1.793(13) 2.602(3) 169(4) 2_677 yes
O4 H4B O11 0.817(10) 1.881(13) 2.687(3) 169(4) 2_666 yes
O10 H10A O14 0.822(10) 1.840(12) 2.656(3) 172(4) 1_545 yes
O10 H10B O5 0.814(10) 1.911(14) 2.708(3) 166(4) 2_667 yes
C16 H16 O4 0.95 2.57 3.215(3) 125.6 1_655 yes
O13 H13A O14 0.90(3) 1.91(3) 2.797(2) 172(3) 2_677 yes
O13 H13B O6 0.82(4) 1.95(4) 2.766(3) 174(3) . yes
O14 H14A O12 0.825(10) 2.006(12) 2.825(3) 172(3) 2_666 yes
O14 H14B O15 0.827(10) 1.942(12) 2.757(3) 168(3) . yes
O15 H15A N2 0.828(10) 2.34(2) 3.122(4) 158(4) 2_666 yes
O15 H15B N4 0.828(10) 2.15(2) 2.883(4) 148(4) 2_777 yes

loop_
_geom_torsion_atom_site_label_1
_geom_torsion_atom_site_label_2
_geom_torsion_atom_site_label_3
_geom_torsion_atom_site_label_4
_geom_torsion
_geom_torsion_site_symmetry_1
_geom_torsion_site_symmetry_2
_geom_torsion_site_symmetry_3
_geom_torsion_site_symmetry_4
_geom_torsion_publ_flag
C4 C5 C6 C7 0.7(4) . . . . ?
C5 C4 N1 C8 -1.7(4) . . . . ?
C5 C4 N1 Re1 174.54(19) . . . . ?
C5 C6 C7 C8 -0.7(4) . . . . ?
C6 C7 C8 C9 -179.6(2) . . . . ?
C6 C7 C8 N1 -0.6(4) . . . . ?
C7 C8 C9 O5 0.3(4) . . . . ?
C7 C8 C9 O6 -179.5(2) . . . . ?
C7 C8 N1 C4 1.7(4) . . . . ?
C7 C8 N1 Re1 -174.85(19) . . . . ?
C8 C9 O6 Re1 -6.7(3) . . . . ?
C9 C8 N1 C4 -179.2(2) . . . . ?
C9 C8 N1 Re1 4.2(3) . . . . ?
C10 C5 C6 C7 -179.7(3) . . . . ?
C14 C15 C16 C17 -0.8(4) . . . . ?
C15 C14 N3 C18 1.1(4) . . . . ?
C15 C14 N3 Re2 -179.15(19) . . . . ?
C15 C16 C17 C18 0.7(4) . . . . ?
C16 C17 C18 C19 -179.8(2) . . . . ?
C16 C17 C18 N3 0.4(4) . . . . ?
C17 C18 C19 O11 -2.9(3) . . . . ?
C17 C18 C19 O12 177.0(2) . . . . ?
C17 C18 N3 C14 -1.3(4) . . . . ?
C17 C18 N3 Re2 178.94(19) . . . . ?
C18 C19 O12 Re2 5.9(3) . . . . ?
C19 C18 N3 C14 178.9(2) . . . . ?
C19 C18 N3 Re2 -0.9(3) . . . . ?
C20 C15 C16 C17 178.9(3) . . . . ?
N1 C4 C5 C6 0.5(4) . . . . ?
N1 C4 C5 C10 -179.1(2) . . . . ?
N1 C8 C9 O5 -178.8(2) . . . . ?
N1 C8 C9 O6 1.4(3) . . . . ?
N3 C14 C15 C16 -0.1(4) . . . . ?
N3 C14 C15 C20 -179.9(3) . . . . ?
N3 C18 C19 O11 176.9(2) . . . . ?
N3 C18 C19 O12 -3.2(3) . . . . ?
O5 C9 O6 Re1 173.5(2) . . . . ?
O11 C19 O12 Re2 -174.2(2) . . . . ?
